data_4343753
loop_
_publ_author_name
'Churchill, M.R.'
'Hollander, F.J.'
'Hutchinson, J.L.'

_publ_section_title
;
 An accurate redetermination of the structure of triruthenium
 dodecacarbonyl, Ru3 (C O)12
;
_journal_name_full 'Inorganic Chemistry'
_journal_page_first 2655
_journal_page_last 2658
_journal_volume 16
_journal_year 1977
_chemical_formula_sum 'C12 O12 Ru3'
_chemical_name_systematic 'Ru3 (C O)12'
_space_group_IT_number 14
_symmetry_space_group_name_Hall '-P 2yn'
_symmetry_space_group_name_H-M 'P 1 21/n 1'
_cell_angle_alpha 90
_cell_angle_beta 100.667
_cell_angle_gamma 90
_cell_formula_units_Z 4
_cell_length_a 8.1172
_cell_length_b 14.8627
_cell_length_c 14.614
_cell_volume 1732.617
_citation_journal_id_ASTM INOCAJ
_cod_data_source_file Churchill_INOCAJ_1977_742.cif
_cod_data_source_block C12O12Ru3
_cod_original_sg_symbol_Hall '-P 2ybc (x-z,y,z)'
_cod_database_code 4343753

loop_
_symmetry_equiv_pos_as_xyz
x,y,z
-x+1/2,y+1/2,-z+1/2
-x,-y,-z
x-1/2,-y-1/2,z-1/2

loop_
_atom_site_label
_atom_site_type_symbol
_atom_site_fract_x
_atom_site_fract_y
_atom_site_fract_z
_atom_site_occupancy
_atom_site_U_iso_or_equiv
O12 O-2 0.87625 -0.07832 0.4448 1 0.0
O2 O-2 0.21721 -0.0163 0.36991 1 0.0
C12 C+2 0.80959 -0.01968 0.40561 1 0.0
O10 O-2 0.48205 0.10645 0.48939 1 0.0
C2 C+2 0.30467 -0.01354 0.31706 1 0.0
C4 C+2 0.24669 -0.04944 0.12997 1 0.0
C7 C+2 0.24939 0.1821 0.10793 1 0.0
O11 O-2 0.89529 0.24266 0.42324 1 0.0
O3 O-2 0.56592 -0.20711 0.29848 1 0.0
C1 C+2 0.58321 -0.02986 0.12904 1 0.0
C8 C+2 0.51787 0.28827 0.2374 1 0.0
C9 C+2 0.83583 0.07146 0.24436 1 0.0
C11 C+2 0.82136 0.18212 0.39101 1 0.0
O9 O-2 0.93083 0.06765 0.19705 1 0.0
C10 C+2 0.55004 0.0955 0.42946 1 0.0
C5 C+2 0.58824 0.16038 0.11525 1 0.0
Ru2 Ru 0.44183 0.16853 0.20698 1 0.0
O7 O-2 0.13738 0.19161 0.05116 1 0.0
C3 C+2 0.51908 -0.13923 0.27011 1 0.0
C6 C+2 0.2978 0.17506 0.29829 1 0.0
Ru3 Ru 0.69433 0.08059 0.33823 1 0.0
O1 O-2 0.65875 -0.04182 0.07198 1 0.0
O4 O-2 0.13196 -0.06577 0.07651 1 0.0
O5 O-2 0.66656 0.1638 0.05894 1 0.0
O8 O-2 0.56382 0.35822 0.25812 1 0.0
Ru1 Ru 0.44215 -0.02322 0.22302 1 0.0
O6 O-2 0.20847 0.18708 0.34808 1 0.0
